data_1529855
loop_
_publ_author_name
'Zhu, Yuelu'
'Li, Cheng'
'Zhang, Jidong'
'She, Mengyao'
'Sun, Wei'
'Wan, Kerou'
'Wang, Yaqi'
'Yin, Bin'
'Liu, Ping'
'Li, Jianli'

_publ_section_title
;
 A Facile FeCl3/I2-Catalyzed Aerobic Oxidative Coupling Reaction:
 Synthesis of Tetrasubstituted Imidazoles from Amidines and Chalcones.
;
_journal_issue 15
_journal_name_full 'Organic letters'
_journal_page_first 3872
_journal_page_last 3875
_journal_paper_doi 10.1021/acs.orglett.5b01854
_journal_volume 17
_journal_year 2015
_chemical_formula_sum 'C26 H18 N2 O S'
_chemical_formula_weight 406.48
_chemical_name_systematic
; 
 ? 
;
_space_group_IT_number 14
_symmetry_cell_setting monoclinic
_symmetry_space_group_name_Hall '-P 2yn'
_symmetry_space_group_name_H-M 'P 1 21/n 1'
_atom_sites_solution_hydrogens geom
_atom_sites_solution_primary direct
_atom_sites_solution_secondary difmap
_audit_creation_method SHELXL-97
_cell_angle_alpha 90.00
_cell_angle_beta 102.942(5)
_cell_angle_gamma 90.00
_cell_formula_units_Z 4
_cell_length_a 9.919(2)
_cell_length_b 19.032(4)
_cell_length_c 11.221(2)
_cell_measurement_reflns_used 1007
_cell_measurement_temperature 296(2)
_cell_measurement_theta_max 18.18
_cell_measurement_theta_min 2.36
_cell_volume 2064.5(7)
_computing_cell_refinement 'Bruker SMART'
_computing_data_collection 'Bruker SMART APEX II'
_computing_data_reduction 'SAINT v7.68A (Bruker, 2009)'
_computing_molecular_graphics SHELXTL
_computing_publication_material SHELXTL
_computing_structure_refinement 'SHELXL-97 (Sheldrick, 1997)'
_computing_structure_solution 'SHELXS-97 (Sheldrick, 1990)'
_diffrn_ambient_temperature 296(2)
_diffrn_measured_fraction_theta_full 0.998
_diffrn_measured_fraction_theta_max 0.998
_diffrn_measurement_device_type 'Bruker APEX-II CCD'
_diffrn_measurement_method '\f and \w scans'
_diffrn_radiation_monochromator graphite
_diffrn_radiation_source 'fine-focus sealed tube'
_diffrn_radiation_type MoK\a
_diffrn_radiation_wavelength 0.71073
_diffrn_reflns_av_R_equivalents 0.0525
_diffrn_reflns_av_sigmaI/netI 0.0666
_diffrn_reflns_limit_h_max 8
_diffrn_reflns_limit_h_min -11
_diffrn_reflns_limit_k_max 22
_diffrn_reflns_limit_k_min -22
_diffrn_reflns_limit_l_max 13
_diffrn_reflns_limit_l_min -12
_diffrn_reflns_number 10469
_diffrn_reflns_theta_full 25.36
_diffrn_reflns_theta_max 25.36
_diffrn_reflns_theta_min 2.15
_exptl_absorpt_coefficient_mu 0.177
_exptl_absorpt_correction_T_max 0.965
_exptl_absorpt_correction_T_min 0.958
_exptl_absorpt_correction_type multi-scan
_exptl_crystal_colour yellow
_exptl_crystal_density_diffrn 1.308
_exptl_crystal_density_method 'not measured'
_exptl_crystal_description block
_exptl_crystal_F_000 848
_exptl_crystal_size_max 0.30
_exptl_crystal_size_mid 0.20
_exptl_crystal_size_min 0.20
_refine_diff_density_max 0.141
_refine_diff_density_min -0.140
_refine_diff_density_rms 0.033
_refine_ls_extinction_coef 0.0029(6)
_refine_ls_extinction_expression Fc^*^=kFc[1+0.001xFc^2^\l^3^/sin(2\q)]^-1/4^
_refine_ls_extinction_method SHELXL
_refine_ls_goodness_of_fit_ref 1.008
_refine_ls_hydrogen_treatment mixed
_refine_ls_matrix_type full
_refine_ls_number_parameters 309
_refine_ls_number_reflns 3762
_refine_ls_number_restraints 189
_refine_ls_restrained_S_all 0.993
_refine_ls_R_factor_all 0.0993
_refine_ls_R_factor_gt 0.0510
_refine_ls_shift/su_max 0.000
_refine_ls_shift/su_mean 0.000
_refine_ls_structure_factor_coef Fsqd
_refine_ls_weighting_details 'calc w=1/[\s^2^(Fo^2^)+(0.0320P)^2^+0.0000P] where P=(Fo^2^+2Fc^2^)/3'
_refine_ls_weighting_scheme calc
_refine_ls_wR_factor_gt 0.0890
_refine_ls_wR_factor_ref 0.1055
_reflns_number_gt 2202
_reflns_number_total 3762
_reflns_threshold_expression >2sigma(I)
_cod_data_source_file ol5b01854_si_003.cif
_cod_data_source_block x
_cod_original_cell_volume 2064.4(8)
_cod_database_code 1529855

loop_
_symmetry_equiv_pos_as_xyz
'x, y, z'
'-x+1/2, y+1/2, -z+1/2'
'-x, -y, -z'
'x-1/2, -y-1/2, z-1/2'

loop_
_atom_site_label
_atom_site_type_symbol
_atom_site_fract_x
_atom_site_fract_y
_atom_site_fract_z
_atom_site_U_iso_or_equiv
_atom_site_adp_type
_atom_site_occupancy
_atom_site_symmetry_multiplicity
_atom_site_calc_flag
_atom_site_refinement_flags
_atom_site_disorder_assembly
_atom_site_disorder_group
O1 O 0.79710(17) 0.35555(9) 0.54879(16) 0.0712(6) Uani 1 1 d . . .
N1 N 0.38091(19) 0.44235(9) 0.35364(17) 0.0502(5) Uani 1 1 d . . .
N2 N 0.60615(18) 0.43594(9) 0.35992(16) 0.0451(5) Uani 1 1 d . . .
C1 C 0.2047(2) 0.33976(12) 0.4307(2) 0.0547(6) Uani 1 1 d . . .
H1 H 0.1733 0.3577 0.3522 0.066 Uiso 1 1 calc R . .
C2 C 0.1126(3) 0.30756(13) 0.4877(3) 0.0644(7) Uani 1 1 d . . .
H2 H 0.0196 0.3043 0.4487 0.077 Uiso 1 1 calc R . .
C3 C 0.1585(3) 0.28024(13) 0.6022(3) 0.0690(8) Uani 1 1 d . . .
H3 H 0.0961 0.2586 0.6412 0.083 Uiso 1 1 calc R . .
C4 C 0.2950(3) 0.28440(13) 0.6602(2) 0.0685(8) Uani 1 1 d . . .
H4 H 0.3254 0.2650 0.7377 0.082 Uiso 1 1 calc R . .
C5 C 0.3882(3) 0.31756(12) 0.6034(2) 0.0561(7) Uani 1 1 d . . .
H5 H 0.4809 0.3206 0.6433 0.067 Uiso 1 1 calc R . .
C6 C 0.3441(2) 0.34622(11) 0.4876(2) 0.0454(6) Uani 1 1 d . . .
C7 C 0.4357(2) 0.38668(11) 0.4264(2) 0.0459(6) Uani 1 1 d . . .
C8 C 0.5753(2) 0.38078(11) 0.4312(2) 0.0441(6) Uani 1 1 d . . .
C9 C 0.6840(2) 0.33299(12) 0.4968(2) 0.0492(6) Uani 1 1 d . . .
C10 C 0.6562(2) 0.25630(12) 0.4942(2) 0.0462(6) Uani 1 1 d . . .
C11 C 0.7342(3) 0.21285(14) 0.5828(2) 0.0658(7) Uani 1 1 d . . .
H11 H 0.7988 0.2323 0.6474 0.079 Uiso 1 1 calc R . .
C12 C 0.7165(3) 0.14112(16) 0.5755(3) 0.0825(9) Uani 1 1 d . . .
H12 H 0.7683 0.1124 0.6358 0.099 Uiso 1 1 calc R . .
C13 C 0.6226(4) 0.11165(15) 0.4795(3) 0.0829(9) Uani 1 1 d . . .
H13 H 0.6127 0.0631 0.4739 0.099 Uiso 1 1 calc R . .
C14 C 0.5445(3) 0.15357(15) 0.3930(3) 0.0746(8) Uani 1 1 d . . .
H14 H 0.4806 0.1337 0.3284 0.090 Uiso 1 1 calc R . .
C15 C 0.5595(3) 0.22563(13) 0.4006(2) 0.0573(7) Uani 1 1 d . . .
H15 H 0.5039 0.2539 0.3419 0.069 Uiso 1 1 calc R . .
C16 C 0.7738(3) 0.40532(13) 0.2422(2) 0.0613(7) Uani 1 1 d . . .
H16 H 0.7165 0.3685 0.2077 0.074 Uiso 1 1 calc R . .
C17 C 0.8969(3) 0.41735(15) 0.2075(3) 0.0735(8) Uani 1 1 d . . .
H17 H 0.9228 0.3885 0.1495 0.088 Uiso 1 1 calc R . .
C18 C 0.9807(3) 0.47155(16) 0.2584(3) 0.0718(8) Uani 1 1 d . . .
H18 H 1.0637 0.4794 0.2351 0.086 Uiso 1 1 calc R . .
C19 C 0.9432(3) 0.51416(14) 0.3430(3) 0.0674(8) Uani 1 1 d . . .
H19 H 1.0001 0.5514 0.3763 0.081 Uiso 1 1 calc R . .
C20 C 0.8204(3) 0.50229(12) 0.3797(2) 0.0585(7) Uani 1 1 d . . .
H20 H 0.7951 0.5307 0.4385 0.070 Uiso 1 1 calc R . .
C21 C 0.7372(2) 0.44783(11) 0.3274(2) 0.0435(6) Uani 1 1 d . . .
C22 C 0.4852(2) 0.47013(12) 0.3133(2) 0.0466(6) Uani 1 1 d . A .
C23 C 0.4650(2) 0.52770(12) 0.2272(2) 0.0492(6) Uani 1 1 d D . .
S1 S 0.30755(14) 0.56978(10) 0.2003(2) 0.0688(5) Uani 0.740(3) 1 d PDU A 1
C24 C 0.5424(11) 0.5573(6) 0.1542(11) 0.080(3) Uani 0.740(3) 1 d PDU A 1
H24A H 0.6311 0.5415 0.1542 0.097 Uiso 0.740(3) 1 calc PR A 1
C25 C 0.4821(14) 0.6123(7) 0.0799(15) 0.074(2) Uani 0.740(3) 1 d PDU A 1
H25 H 0.5238 0.6366 0.0259 0.088 Uiso 0.740(3) 1 calc PR A 1
C26 C 0.3558(12) 0.6255(6) 0.0969(9) 0.0703(19) Uani 0.740(3) 1 d PDU A 1
H26 H 0.2995 0.6613 0.0569 0.084 Uiso 0.740(3) 1 calc PR A 1
S1B S 0.5797(9) 0.5538(5) 0.1465(8) 0.0701(16) Uani 0.260(3) 1 d PDU A 2
C24B C 0.3531(17) 0.5701(11) 0.210(3) 0.084(4) Uani 0.260(3) 1 d PDU A 2
H24B H 0.2848 0.5652 0.2544 0.100 Uiso 0.260(3) 1 calc PR A 2
C25B C 0.348(4) 0.621(2) 0.123(3) 0.075(4) Uani 0.260(3) 1 d PDU A 2
H25A H 0.2731 0.6505 0.0935 0.090 Uiso 0.260(3) 1 calc PR A 2
C26B C 0.469(4) 0.621(2) 0.088(4) 0.077(4) Uani 0.260(3) 1 d PDU A 2
H26B H 0.4905 0.6548 0.0351 0.092 Uiso 0.260(3) 1 calc PR A 2

loop_
_atom_site_aniso_label
_atom_site_aniso_U_11
_atom_site_aniso_U_22
_atom_site_aniso_U_33
_atom_site_aniso_U_23
_atom_site_aniso_U_13
_atom_site_aniso_U_12
O1 0.0466(11) 0.0718(12) 0.0890(14) 0.0060(10) 0.0019(10) -0.0074(9)
N1 0.0432(12) 0.0475(12) 0.0617(13) 0.0065(10) 0.0154(10) 0.0014(10)
N2 0.0382(12) 0.0443(11) 0.0542(12) 0.0017(9) 0.0134(10) -0.0019(9)
C1 0.0444(15) 0.0569(16) 0.0652(16) 0.0033(13) 0.0176(13) 0.0006(12)
C2 0.0469(16) 0.0646(18) 0.087(2) -0.0030(16) 0.0256(16) -0.0057(14)
C3 0.068(2) 0.0650(19) 0.085(2) -0.0054(16) 0.0395(18) -0.0189(15)
C4 0.085(2) 0.0666(18) 0.0589(17) 0.0090(14) 0.0271(17) -0.0130(16)
C5 0.0538(16) 0.0564(16) 0.0602(16) -0.0005(13) 0.0173(14) -0.0001(13)
C6 0.0404(14) 0.0416(14) 0.0560(16) -0.0007(12) 0.0146(12) 0.0008(11)
C7 0.0422(14) 0.0441(14) 0.0529(15) -0.0016(11) 0.0140(12) -0.0044(12)
C8 0.0382(14) 0.0422(14) 0.0530(15) 0.0015(11) 0.0128(12) -0.0011(11)
C9 0.0394(15) 0.0567(16) 0.0528(15) 0.0013(13) 0.0132(12) 0.0017(13)
C10 0.0442(14) 0.0500(15) 0.0479(14) 0.0014(12) 0.0178(12) 0.0048(12)
C11 0.0651(19) 0.069(2) 0.0627(18) 0.0104(15) 0.0133(15) 0.0126(15)
C12 0.101(3) 0.069(2) 0.085(2) 0.0292(18) 0.035(2) 0.0277(19)
C13 0.107(3) 0.0529(19) 0.101(3) 0.0019(19) 0.050(2) 0.0037(19)
C14 0.083(2) 0.0587(19) 0.085(2) -0.0128(17) 0.0269(18) -0.0062(17)
C15 0.0603(17) 0.0568(17) 0.0561(16) -0.0004(13) 0.0156(14) 0.0060(14)
C16 0.0536(17) 0.0601(17) 0.0739(18) -0.0112(14) 0.0219(14) -0.0073(13)
C17 0.0627(19) 0.085(2) 0.084(2) -0.0055(17) 0.0384(17) 0.0038(17)
C18 0.0442(17) 0.084(2) 0.092(2) 0.0240(18) 0.0251(16) 0.0008(16)
C19 0.0504(17) 0.0650(18) 0.082(2) 0.0133(16) 0.0045(15) -0.0187(14)
C20 0.0562(16) 0.0523(16) 0.0679(17) -0.0057(13) 0.0157(14) -0.0089(13)
C21 0.0360(14) 0.0428(14) 0.0530(15) 0.0034(12) 0.0126(12) -0.0014(11)
C22 0.0399(14) 0.0448(14) 0.0551(15) -0.0004(12) 0.0111(12) -0.0023(12)
C23 0.0432(15) 0.0472(15) 0.0572(16) 0.0064(12) 0.0116(13) -0.0003(12)
S1 0.0494(8) 0.0646(8) 0.0921(10) 0.0260(7) 0.0152(8) 0.0056(6)
C24 0.060(5) 0.087(4) 0.095(5) 0.014(4) 0.017(3) 0.012(3)
C25 0.071(4) 0.079(4) 0.075(3) 0.026(4) 0.026(3) 0.007(3)
C26 0.065(3) 0.065(3) 0.078(5) 0.029(3) 0.012(3) 0.002(3)
S1B 0.077(4) 0.064(3) 0.073(3) 0.023(2) 0.025(2) 0.004(2)
C24B 0.071(8) 0.089(7) 0.092(7) 0.016(6) 0.021(7) -0.001(7)
C25B 0.068(7) 0.072(7) 0.084(8) 0.023(6) 0.013(7) 0.007(6)
C26B 0.073(7) 0.070(7) 0.085(7) 0.026(7) 0.015(7) 0.004(7)

loop_
_atom_type_symbol
_atom_type_description
_atom_type_scat_dispersion_real
_atom_type_scat_dispersion_imag
_atom_type_scat_source
C C 0.0033 0.0016 'International Tables Vol C Tables 4.2.6.8 and 6.1.1.4'
H H 0.0000 0.0000 'International Tables Vol C Tables 4.2.6.8 and 6.1.1.4'
N N 0.0061 0.0033 'International Tables Vol C Tables 4.2.6.8 and 6.1.1.4'
O O 0.0106 0.0060 'International Tables Vol C Tables 4.2.6.8 and 6.1.1.4'
S S 0.1246 0.1234 'International Tables Vol C Tables 4.2.6.8 and 6.1.1.4'

loop_
_geom_angle_atom_site_label_1
_geom_angle_atom_site_label_2
_geom_angle_atom_site_label_3
_geom_angle
C22 N1 C7 105.94(18)
C22 N2 C8 106.97(18)
C22 N2 C21 126.40(19)
C8 N2 C21 126.04(18)
C2 C1 C6 121.5(2)
C2 C1 H1 119.3
C6 C1 H1 119.3
C3 C2 C1 119.5(3)
C3 C2 H2 120.2
C1 C2 H2 120.2
C2 C3 C4 120.7(3)
C2 C3 H3 119.6
C4 C3 H3 119.6
C3 C4 C5 119.9(3)
C3 C4 H4 120.0
C5 C4 H4 120.0
C4 C5 C6 120.4(2)
C4 C5 H5 119.8
C6 C5 H5 119.8
C5 C6 C1 117.9(2)
C5 C6 C7 123.0(2)
C1 C6 C7 119.0(2)
N1 C7 C8 110.30(19)
N1 C7 C6 118.5(2)
C8 C7 C6 131.2(2)
C7 C8 N2 105.30(19)
C7 C8 C9 133.3(2)
N2 C8 C9 121.4(2)
O1 C9 C8 120.8(2)
O1 C9 C10 120.1(2)
C8 C9 C10 119.0(2)
C15 C10 C11 118.2(2)
C15 C10 C9 121.6(2)
C11 C10 C9 120.0(2)
C12 C11 C10 120.3(3)
C12 C11 H11 119.8
C10 C11 H11 119.8
C13 C12 C11 120.4(3)
C13 C12 H12 119.8
C11 C12 H12 119.8
C14 C13 C12 119.9(3)
C14 C13 H13 120.1
C12 C13 H13 120.1
C13 C14 C15 120.3(3)
C13 C14 H14 119.9
C15 C14 H14 119.9
C14 C15 C10 120.9(2)
C14 C15 H15 119.6
C10 C15 H15 119.6
C21 C16 C17 119.4(2)
C21 C16 H16 120.3
C17 C16 H16 120.3
C18 C17 C16 120.1(3)
C18 C17 H17 120.0
C16 C17 H17 120.0
C19 C18 C17 120.3(3)
C19 C18 H18 119.8
C17 C18 H18 119.8
C18 C19 C20 120.3(3)
C18 C19 H19 119.9
C20 C19 H19 119.9
C21 C20 C19 118.6(2)
C21 C20 H20 120.7
C19 C20 H20 120.7
C16 C21 C20 121.3(2)
C16 C21 N2 118.7(2)
C20 C21 N2 120.0(2)
N1 C22 N2 111.43(19)
N1 C22 C23 121.9(2)
N2 C22 C23 126.7(2)
C24B C23 C24 102.9(12)
C24B C23 C22 122.3(11)
C24 C23 C22 134.6(5)
C24B C23 S1B 112.4(11)
C24 C23 S1B 9.5(7)
C22 C23 S1B 125.1(3)
C24B C23 S1 9.0(10)
C24 C23 S1 108.3(5)
C22 C23 S1 117.07(19)
S1B C23 S1 117.7(3)
C26 S1 C23 91.6(5)
C23 C24 C25 116.5(10)
C23 C24 H24A 121.7
C25 C24 H24A 121.7
C26 C25 C24 110.4(12)
C26 C25 H25 124.8
C24 C25 H25 124.8
C25 C26 S1 113.2(10)
C25 C26 H26 123.4
S1 C26 H26 123.4
C26B S1B C23 88.5(15)
C23 C24B C25B 115(3)
C23 C24B H24B 122.5
C25B C24B H24B 122.5
C26B C25B C24B 109(3)
C26B C25B H25A 125.7
C24B C25B H25A 125.7
C25B C26B S1B 115(3)
C25B C26B H26B 122.5
S1B C26B H26B 122.5

loop_
_geom_bond_atom_site_label_1
_geom_bond_atom_site_label_2
_geom_bond_distance
O1 C9 1.221(2)
N1 C22 1.328(3)
N1 C7 1.373(3)
N2 C22 1.362(3)
N2 C8 1.395(3)
N2 C21 1.445(3)
C1 C2 1.372(3)
C1 C6 1.393(3)
C1 H1 0.9300
C2 C3 1.366(3)
C2 H2 0.9300
C3 C4 1.367(3)
C3 H3 0.9300
C4 C5 1.386(3)
C4 H4 0.9300
C5 C6 1.387(3)
C5 H5 0.9300
C6 C7 1.474(3)
C7 C8 1.378(3)
C8 C9 1.476(3)
C9 C10 1.485(3)
C10 C15 1.383(3)
C10 C11 1.388(3)
C11 C12 1.376(3)
C11 H11 0.9300
C12 C13 1.376(4)
C12 H12 0.9300
C13 C14 1.357(4)
C13 H13 0.9300
C14 C15 1.380(3)
C14 H14 0.9300
C15 H15 0.9300
C16 C21 1.362(3)
C16 C17 1.381(3)
C16 H16 0.9300
C17 C18 1.367(3)
C17 H17 0.9300
C18 C19 1.362(4)
C18 H18 0.9300
C19 C20 1.389(3)
C19 H19 0.9300
C20 C21 1.372(3)
C20 H20 0.9300
C22 C23 1.445(3)
C23 C24B 1.351(13)
C23 C24 1.364(8)
C23 S1B 1.681(8)
C23 S1 1.720(3)
S1 C26 1.716(7)
C24 C25 1.388(9)
C24 H24A 0.9300
C25 C26 1.333(7)
C25 H25 0.9300
C26 H26 0.9300
S1B C26B 1.720(16)
C24B C25B 1.366(15)
C24B H24B 0.9300
C25B C26B 1.346(15)
C25B H25A 0.9300
C26B H26B 0.9300

loop_
_geom_torsion_atom_site_label_1
_geom_torsion_atom_site_label_2
_geom_torsion_atom_site_label_3
_geom_torsion_atom_site_label_4
_geom_torsion
C6 C1 C2 C3 -0.9(4)
C1 C2 C3 C4 -0.3(4)
C2 C3 C4 C5 1.0(4)
C3 C4 C5 C6 -0.5(4)
C4 C5 C6 C1 -0.7(3)
C4 C5 C6 C7 175.3(2)
C2 C1 C6 C5 1.4(3)
C2 C1 C6 C7 -174.7(2)
C22 N1 C7 C8 0.5(3)
C22 N1 C7 C6 178.35(19)
C5 C6 C7 N1 -144.5(2)
C1 C6 C7 N1 31.4(3)
C5 C6 C7 C8 32.8(4)
C1 C6 C7 C8 -151.2(2)
N1 C7 C8 N2 1.0(2)
C6 C7 C8 N2 -176.6(2)
N1 C7 C8 C9 177.9(2)
C6 C7 C8 C9 0.4(4)
C22 N2 C8 C7 -2.0(2)
C21 N2 C8 C7 -173.7(2)
C22 N2 C8 C9 -179.4(2)
C21 N2 C8 C9 9.0(3)
C7 C8 C9 O1 -135.6(3)
N2 C8 C9 O1 40.9(3)
C7 C8 C9 C10 47.1(4)
N2 C8 C9 C10 -136.4(2)
O1 C9 C10 C15 -152.8(2)
C8 C9 C10 C15 24.5(3)
O1 C9 C10 C11 23.0(3)
C8 C9 C10 C11 -159.7(2)
C15 C10 C11 C12 1.1(4)
C9 C10 C11 C12 -174.8(2)
C10 C11 C12 C13 0.9(4)
C11 C12 C13 C14 -1.6(4)
C12 C13 C14 C15 0.4(4)
C13 C14 C15 C10 1.5(4)
C11 C10 C15 C14 -2.3(3)
C9 C10 C15 C14 173.6(2)
C21 C16 C17 C18 -0.1(4)
C16 C17 C18 C19 -0.3(4)
C17 C18 C19 C20 0.9(4)
C18 C19 C20 C21 -1.2(4)
C17 C16 C21 C20 -0.2(4)
C17 C16 C21 N2 178.1(2)
C19 C20 C21 C16 0.8(4)
C19 C20 C21 N2 -177.4(2)
C22 N2 C21 C16 -96.5(3)
C8 N2 C21 C16 73.6(3)
C22 N2 C21 C20 81.8(3)
C8 N2 C21 C20 -108.1(2)
C7 N1 C22 N2 -1.8(2)
C7 N1 C22 C23 176.1(2)
C8 N2 C22 N1 2.4(2)
C21 N2 C22 N1 174.05(19)
C8 N2 C22 C23 -175.3(2)
C21 N2 C22 C23 -3.7(4)
N1 C22 C23 C24B 20.2(14)
N2 C22 C23 C24B -162.3(13)
N1 C22 C23 C24 -165.3(8)
N2 C22 C23 C24 12.2(9)
N1 C22 C23 S1B -164.9(5)
N2 C22 C23 S1B 12.6(6)
N1 C22 C23 S1 11.7(3)
N2 C22 C23 S1 -170.7(2)
C24B C23 S1 C26 53(8)
C24 C23 S1 C26 -1.5(8)
C22 C23 S1 C26 -179.3(5)
S1B C23 S1 C26 -2.4(6)
C24B C23 C24 C25 -6.7(18)
C22 C23 C24 C25 178.1(10)
S1B C23 C24 C25 176(7)
S1 C23 C24 C25 0.9(15)
C23 C24 C25 C26 0(2)
C24 C25 C26 S1 -1.6(18)
C23 S1 C26 C25 1.8(12)
C24B C23 S1B C26B -2(2)
C24 C23 S1B C26B 1(6)
C22 C23 S1B C26B -177.0(19)
S1 C23 S1B C26B 6(2)
C24 C23 C24B C25B 6(3)
C22 C23 C24B C25B -178(2)
S1B C23 C24B C25B 6(3)
S1 C23 C24B C25B -122(9)
C23 C24B C25B C26B -8(5)
C24B C25B C26B S1B 7(5)
C23 S1B C26B C25B -3(4)
